data_4132862
loop_
_publ_author_name
'Guillerm, Vincent'
'Grancha, Thais'
'Imaz, Inhar'
'Juanhuix, Judith'
'Maspoch, Daniel'

_publ_section_title
;
 Zigzag Ligands for Transversal Design in Reticular Chemistry: Unveiling
 New Structural Opportunities for Metal-Organic Frameworks.
;
_journal_issue 32
_journal_name_full 'Journal of the American Chemical Society'
_journal_page_first 10153
_journal_page_last 10157
_journal_paper_doi 10.1021/jacs.8b07050
_journal_volume 140
_journal_year 2018
_chemical_formula_moiety 'C12 H8 O16 Zr3'
_chemical_formula_sum 'C12 H8 O16 Zr3'
_chemical_formula_weight 681.91
_space_group_crystal_system tetragonal
_space_group_IT_number 139
_space_group_name_Hall '-I 4 2'
_space_group_name_H-M_alt 'I 4/m m m'
_atom_sites_solution_hydrogens geom
_audit_creation_method SHELXL-2018/1
_cell_angle_alpha 90
_cell_angle_beta 90
_cell_angle_gamma 90
_cell_formula_units_Z 4
_cell_length_a 16.680
_cell_length_b 16.680
_cell_length_c 17.940
_cell_measurement_reflns_used 2837
_cell_measurement_temperature 100(2)
_cell_measurement_theta_max 40
_cell_measurement_theta_min 1
_cell_volume 4991.310
_computing_structure_refinement 'SHELXL-2018/1 (Sheldrick, 2018)'
_diffrn_ambient_temperature 100(2)
_diffrn_measured_fraction_theta_full 0.996
_diffrn_measured_fraction_theta_max 0.995
_diffrn_measurement_device_type 'PILATUS DECTRIS 6M'
_diffrn_radiation_type synchrotron
_diffrn_radiation_wavelength 0.71656
_diffrn_reflns_av_R_equivalents 0.0832
_diffrn_reflns_av_unetI/netI 0.0329
_diffrn_reflns_Laue_measured_fraction_full 0.996
_diffrn_reflns_Laue_measured_fraction_max 0.995
_diffrn_reflns_limit_h_max 20
_diffrn_reflns_limit_h_min -20
_diffrn_reflns_limit_k_max 19
_diffrn_reflns_limit_k_min -19
_diffrn_reflns_limit_l_max 22
_diffrn_reflns_limit_l_min -22
_diffrn_reflns_number 28288
_diffrn_reflns_point_group_measured_fraction_full 0.996
_diffrn_reflns_point_group_measured_fraction_max 0.995
_diffrn_reflns_theta_full 25.242
_diffrn_reflns_theta_max 26.362
_diffrn_reflns_theta_min 2.270
_diffrn_source synchrotron
_exptl_absorpt_coefficient_mu 0.653
_exptl_absorpt_correction_type none
_exptl_crystal_colour white
_exptl_crystal_density_diffrn 0.918
_exptl_crystal_description prsime
_exptl_crystal_F_000 1997
_exptl_crystal_size_max 0.07
_exptl_crystal_size_mid 0.05
_exptl_crystal_size_min 0.05
_refine_diff_density_max 0.885
_refine_diff_density_min -2.722
_refine_diff_density_rms 0.156
_refine_ls_extinction_method none
_refine_ls_goodness_of_fit_ref 1.655
_refine_ls_hydrogen_treatment constr
_refine_ls_matrix_type full
_refine_ls_number_parameters 50
_refine_ls_number_reflns 1479
_refine_ls_number_restraints 0
_refine_ls_restrained_S_all 1.655
_refine_ls_R_factor_all 0.1488
_refine_ls_R_factor_gt 0.1380
_refine_ls_shift/su_max 0.017
_refine_ls_shift/su_mean 0.004
_refine_ls_structure_factor_coef Fsqd
_refine_ls_weighting_details 'w=1/[\s^2^(Fo^2^)+(0.2000P)^2^] where P=(Fo^2^+2Fc^2^)/3'
_refine_ls_weighting_scheme calc
_refine_ls_wR_factor_gt 0.3859
_refine_ls_wR_factor_ref 0.3986
_reflns_Friedel_coverage 0.000
_reflns_number_gt 1208
_reflns_number_total 1479
_reflns_threshold_expression 'I > 2\s(I)'
_cod_data_source_file ja8b07050_si_002.cif
_cod_data_source_block shelx
_cod_original_cell_volume 4991.3
_cod_database_code 4132862
_shelx_shelxl_version_number 2018/1
_shelx_space_group_comment
;
The symmetry employed for this shelxl refinement is uniquely defined
by the following loop, which should always be used as a source of
symmetry information in preference to the above space-group names.
They are only intended as comments.
;

loop_
_space_group_symop_operation_xyz
'x, y, z'
'-x, -y, z'
'x, -y, -z'
'-x, y, -z'
'-y, -x, -z'
'y, x, -z'
'y, -x, z'
'-y, x, z'
'x+1/2, y+1/2, z+1/2'
'-x+1/2, -y+1/2, z+1/2'
'x+1/2, -y+1/2, -z+1/2'
'-x+1/2, y+1/2, -z+1/2'
'-y+1/2, -x+1/2, -z+1/2'
'y+1/2, x+1/2, -z+1/2'
'y+1/2, -x+1/2, z+1/2'
'-y+1/2, x+1/2, z+1/2'
'-x, -y, -z'
'x, y, -z'
'-x, y, z'
'x, -y, z'
'y, x, z'
'-y, -x, z'
'-y, x, -z'
'y, -x, -z'
'-x+1/2, -y+1/2, -z+1/2'
'x+1/2, y+1/2, -z+1/2'
'-x+1/2, y+1/2, z+1/2'
'x+1/2, -y+1/2, z+1/2'
'y+1/2, x+1/2, z+1/2'
'-y+1/2, -x+1/2, z+1/2'
'-y+1/2, x+1/2, -z+1/2'
'y+1/2, -x+1/2, -z+1/2'

loop_
_atom_site_label
_atom_site_type_symbol
_atom_site_fract_x
_atom_site_fract_y
_atom_site_fract_z
_atom_site_U_iso_or_equiv
_atom_site_adp_type
_atom_site_occupancy
_atom_site_site_symmetry_order
_atom_site_calc_flag
_atom_site_refinement_flags_posn
_atom_site_refinement_flags_adp
_atom_site_refinement_flags_occupancy
Zr1 Zr 0.000000 0.000000 0.13655(10) 0.0916(8) Uani 1 8 d S T P
Zr2 Zr 0.10585(5) 0.10585(5) 0.000000 0.1190(9) Uani 1 4 d S T P
O1 O 0.0797(3) 0.0797(3) 0.2022(5) 0.136(3) Uani 1 2 d S T P
O2 O 0.1056(7) 0.000000 0.0665(6) 0.168(5) Uani 1 2 d S T P
O8 O 0.1461(4) 0.1461(4) 0.1173(6) 0.195(5) Uani 1 2 d S T P
C2 C 0.1300(7) 0.1300(7) 0.1830(7) 0.181(7) Uani 1 2 d S T P
C5 C 0.1750(8) 0.1750(8) 0.2381(10) 0.197(8) Uani 1 2 d S T P
H5 H 0.164835 0.164835 0.288205 0.237 Uiso 1 2 calc R U P
C6 C 0.2277(6) 0.2277(6) 0.2218(10) 0.213(9) Uani 1 2 d S T P
H6 H 0.238096 0.238096 0.171841 0.255 Uiso 1 2 calc R U P
O1W O 0.2382(8) 0.1007(12) 0.000000 0.229(6) Uani 1 2 d S T P

loop_
_atom_site_aniso_label
_atom_site_aniso_U_11
_atom_site_aniso_U_22
_atom_site_aniso_U_33
_atom_site_aniso_U_23
_atom_site_aniso_U_13
_atom_site_aniso_U_12
Zr1 0.0943(10) 0.0943(10) 0.0861(12) 0.000 0.000 0.000
Zr2 0.1308(11) 0.1308(11) 0.0953(12) 0.000 0.000 -0.0456(8)
O1 0.148(4) 0.148(4) 0.111(6) -0.003(3) -0.003(3) -0.040(5)
O2 0.205(10) 0.136(7) 0.165(12) 0.000 0.046(7) 0.000
O8 0.223(9) 0.223(9) 0.138(8) -0.018(4) -0.018(4) -0.138(10)
C2 0.235(12) 0.235(12) 0.071(7) -0.010(5) -0.010(5) -0.096(15)
C5 0.224(12) 0.224(12) 0.143(13) -0.021(7) -0.021(7) -0.072(14)
C6 0.243(14) 0.243(14) 0.153(14) -0.002(6) -0.002(6) -0.149(17)
O1W 0.157(9) 0.378(18) 0.151(10) 0.000 0.000 -0.104(11)

loop_
_atom_type_symbol
_atom_type_description
_atom_type_scat_dispersion_real
_atom_type_scat_dispersion_imag
_atom_type_scat_source
C C 0.0033 0.0016 'International Tables Vol C Tables 4.2.6.8 and 6.1.1.4'
H H 0.0000 0.0000 'International Tables Vol C Tables 4.2.6.8 and 6.1.1.4'
O O 0.0106 0.0060 'International Tables Vol C Tables 4.2.6.8 and 6.1.1.4'
Zr Zr -2.9673 0.5597 'International Tables Vol C Tables 4.2.6.8 and 6.1.1.4'

loop_
_geom_angle_atom_site_label_1
_geom_angle_atom_site_label_2
_geom_angle_atom_site_label_3
_geom_angle
_geom_angle_site_symmetry_1
_geom_angle_site_symmetry_3
O2 Zr1 O2 70.3(3) . 22
O2 Zr1 O2 109.0(7) . 2
O2 Zr1 O2 70.3(3) 22 2
O2 Zr1 O2 70.3(3) . 21
O2 Zr1 O2 109.0(7) 22 21
O2 Zr1 O2 70.3(3) 2 21
O2 Zr1 O1 79.7(3) . .
O2 Zr1 O1 142.77(8) 22 .
O2 Zr1 O1 142.77(8) 2 .
O2 Zr1 O1 79.7(3) 21 .
O2 Zr1 O1 142.77(8) . 2
O2 Zr1 O1 79.7(3) 22 2
O2 Zr1 O1 79.7(3) 2 2
O2 Zr1 O1 142.77(8) 21 2
O1 Zr1 O1 115.8(5) . 2
O2 Zr1 O1 79.7(3) . 20
O2 Zr1 O1 79.7(3) 22 20
O2 Zr1 O1 142.77(8) 2 20
O2 Zr1 O1 142.77(8) 21 20
O1 Zr1 O1 73.6(2) . 20
O1 Zr1 O1 73.6(2) 2 20
O2 Zr1 O1 142.77(8) . 19
O2 Zr1 O1 142.77(8) 22 19
O2 Zr1 O1 79.7(3) 2 19
O2 Zr1 O1 79.7(3) 21 19
O1 Zr1 O1 73.6(2) . 19
O1 Zr1 O1 73.6(2) 2 19
O1 Zr1 O1 115.8(5) 20 19
O2 Zr1 Zr2 35.15(16) . .
O2 Zr1 Zr2 90.2(3) 22 .
O2 Zr1 Zr2 90.2(3) 2 .
O2 Zr1 Zr2 35.15(16) 21 .
O1 Zr1 Zr2 76.5(2) . .
O1 Zr1 Zr2 167.6(2) 2 .
O1 Zr1 Zr2 111.84(15) 20 .
O1 Zr1 Zr2 111.84(15) 19 .
O2 Zr1 Zr2 90.2(3) . 17
O2 Zr1 Zr2 35.15(16) 22 17
O2 Zr1 Zr2 35.15(16) 2 17
O2 Zr1 Zr2 90.2(3) 21 17
O1 Zr1 Zr2 167.6(2) . 17
O1 Zr1 Zr2 76.5(2) 2 17
O1 Zr1 Zr2 111.84(14) 20 17
O1 Zr1 Zr2 111.84(15) 19 17
Zr2 Zr1 Zr2 91.10(5) . 17
O2 Zr1 Zr2 35.15(16) . 3
O2 Zr1 Zr2 35.15(16) 22 3
O2 Zr1 Zr2 90.2(3) 2 3
O2 Zr1 Zr2 90.2(3) 21 3
O1 Zr1 Zr2 111.84(15) . 3
O1 Zr1 Zr2 111.84(14) 2 3
O1 Zr1 Zr2 76.5(2) 20 3
O1 Zr1 Zr2 167.6(2) 19 3
Zr2 Zr1 Zr2 60.63(3) . 3
Zr2 Zr1 Zr2 60.63(3) 17 3
O2 Zr1 Zr2 90.2(3) . 19
O2 Zr1 Zr2 90.2(3) 22 19
O2 Zr1 Zr2 35.15(16) 2 19
O2 Zr1 Zr2 35.15(16) 21 19
O1 Zr1 Zr2 111.84(15) . 19
O1 Zr1 Zr2 111.84(14) 2 19
O1 Zr1 Zr2 167.6(2) 20 19
O1 Zr1 Zr2 76.5(2) 19 19
Zr2 Zr1 Zr2 60.63(3) . 19
Zr2 Zr1 Zr2 60.63(3) 17 19
Zr2 Zr1 Zr2 91.10(5) 3 19
O2 Zr2 O2 71.6(6) 6 18
O2 Zr2 O2 68.1(5) 6 21
O2 Zr2 O2 108.1(7) 18 21
O2 Zr2 O2 108.1(7) 6 .
O2 Zr2 O2 68.1(5) 18 .
O2 Zr2 O2 71.6(6) 21 .
O2 Zr2 O1W 88.3(6) 6 21
O2 Zr2 O1W 145.9(2) 18 21
O2 Zr2 O1W 88.3(6) 21 21
O2 Zr2 O1W 145.9(2) . 21
O2 Zr2 O1W 145.9(2) 6 .
O2 Zr2 O1W 88.3(6) 18 .
O2 Zr2 O1W 145.9(2) 21 .
O2 Zr2 O1W 88.3(6) . .
O1W Zr2 O1W 94.4(10) 21 .
O2 Zr2 O8 138.7(3) 6 .
O2 Zr2 O8 138.7(3) 18 .
O2 Zr2 O8 74.4(3) 21 .
O2 Zr2 O8 74.4(3) . .
O1W Zr2 O8 73.8(2) 21 .
O1W Zr2 O8 73.8(2) . .
O2 Zr2 O8 74.4(3) 6 18
O2 Zr2 O8 74.4(3) 18 18
O2 Zr2 O8 138.7(3) 21 18
O2 Zr2 O8 138.7(3) . 18
O1W Zr2 O8 73.8(2) 21 18
O1W Zr2 O8 73.8(2) . 18
O8 Zr2 O8 131.5(5) . 18
O2 Zr2 Zr1 88.4(3) 6 .
O2 Zr2 Zr1 88.4(3) 18 .
O2 Zr2 Zr1 35.8(3) 21 .
O2 Zr2 Zr1 35.8(3) . .
O1W Zr2 Zr1 119.0(3) 21 .
O1W Zr2 Zr1 119.0(3) . .
O8 Zr2 Zr1 69.8(2) . .
O8 Zr2 Zr1 158.7(2) 18 .
O2 Zr2 Zr1 35.8(3) 6 17
O2 Zr2 Zr1 35.8(3) 18 17
O2 Zr2 Zr1 88.4(3) 21 17
O2 Zr2 Zr1 88.4(3) . 17
O1W Zr2 Zr1 119.0(3) 21 17
O1W Zr2 Zr1 119.0(3) . 17
O8 Zr2 Zr1 158.7(2) . 17
O8 Zr2 Zr1 69.8(2) 18 17
Zr1 Zr2 Zr1 88.91(5) . 17
O2 Zr2 Zr2 34.0(2) 6 19
O2 Zr2 Zr2 89.9(3) 18 19
O2 Zr2 Zr2 34.0(2) 21 19
O2 Zr2 Zr2 89.9(3) . 19
O1W Zr2 Zr2 87.8(5) 21 19
O1W Zr2 Zr2 177.8(5) . 19
O8 Zr2 Zr2 106.89(16) . 19
O8 Zr2 Zr2 106.89(16) 18 19
Zr1 Zr2 Zr2 59.686(14) . 19
Zr1 Zr2 Zr2 59.686(14) 17 19
O2 Zr2 Zr2 89.9(3) 6 3
O2 Zr2 Zr2 34.0(2) 18 3
O2 Zr2 Zr2 89.9(3) 21 3
O2 Zr2 Zr2 34.0(2) . 3
O1W Zr2 Zr2 177.8(5) 21 3
O1W Zr2 Zr2 87.8(5) . 3
O8 Zr2 Zr2 106.89(16) . 3
O8 Zr2 Zr2 106.89(16) 18 3
Zr1 Zr2 Zr2 59.686(14) . 3
Zr1 Zr2 Zr2 59.686(14) 17 3
Zr2 Zr2 Zr2 90.0 19 3
C2 O1 Zr1 131.7(8) . .
Zr2 O2 Zr2 111.9(5) . 3
Zr2 O2 Zr1 109.1(4) . .
Zr2 O2 Zr1 109.1(4) 3 .
C2 O8 Zr2 137.9(9) . .
O8 C2 O1 124.0(12) . .
O8 C2 C5 115.2(15) . .
O1 C2 C5 120.8(13) . .
C6 C5 C2 123.8(18) . .
C6 C5 H5 118.1 . .
C2 C5 H5 118.1 . .
C5 C6 C6 123(2) . 25
C5 C6 H6 118.5 . .
C6 C6 H6 118.5 25 .

loop_
_geom_bond_atom_site_label_1
_geom_bond_atom_site_label_2
_geom_bond_distance
_geom_bond_site_symmetry_2
Zr1 O2 2.165(10) .
Zr1 O2 2.165(10) 22
Zr1 O2 2.165(10) 2
Zr1 O2 2.165(10) 21
Zr1 O1 2.218(8) .
Zr1 O1 2.218(8) 2
Zr1 O1 2.218(8) 20
Zr1 O1 2.218(8) 19
Zr1 Zr2 3.4981(15) .
Zr1 Zr2 3.4981(15) 17
Zr1 Zr2 3.4981(15) 3
Zr1 Zr2 3.4981(15) 19
Zr2 O2 2.131(6) 6
Zr2 O2 2.131(6) 18
Zr2 O2 2.131(6) 21
Zr2 O2 2.131(6) .
Zr2 O1W 2.209(14) 21
Zr2 O1W 2.209(14) .
Zr2 O8 2.309(10) .
Zr2 O8 2.309(10) 18
Zr2 Zr2 3.5314(18) 19
Zr2 Zr2 3.5314(18) 3
O1 C2 1.238(17) .
O8 C2 1.237(15) .
C2 C5 1.450(19) .
C5 C6 1.28(2) .
C5 H5 0.9300 .
C6 C6 1.46(3) 25
C6 H6 0.9300 .

loop_
_geom_torsion_atom_site_label_1
_geom_torsion_atom_site_label_2
_geom_torsion_atom_site_label_3
_geom_torsion_atom_site_label_4
_geom_torsion
_geom_torsion_site_symmetry_4
Zr2 O8 C2 O1 0.006(1) .
Zr2 O8 C2 C5 179.999(1) .
Zr1 O1 C2 O8 -0.003(1) .
Zr1 O1 C2 C5 180.004(1) .
O8 C2 C5 C6 0.004(1) .
O1 C2 C5 C6 179.997(1) .
C2 C5 C6 C6 179.990(1) 25
